data_7234791
loop_
_publ_author_name
'Chongboriboon, Nucharee'
'Samakun, Kodchakorn'
'Inprasit, Thitirat'
'Kielar, Filip'
'Dungkaew, Winya'
'Wong, Lawrence W.-Y.'
'Sung, Herman H.-Y.'
'Ninkovi\'c, Dragan B.'
'Zari\'c, Sne\<zana D.'
'Chainok, Kittipong'

_publ_section_title
;
 Two-dimensional halogen-bonded organic frameworks based on the
 tetrabromobenzene-1,4-dicarboxylic acid building molecule
;
_journal_issue 1
_journal_name_full CrystEngComm
_journal_page_first 24
_journal_page_last 34
_journal_paper_doi 10.1039/C9CE01140D
_journal_volume 22
_journal_year 2020
_chemical_formula_moiety 'C8 H2 Br4 O4, 2(C3 H6 O)'
_chemical_formula_sum 'C14 H14 Br4 O6'
_chemical_formula_weight 597.89
_space_group_crystal_system monoclinic
_space_group_IT_number 15
_space_group_name_Hall '-C 2yc'
_space_group_name_H-M_alt 'C 1 2/c 1'
_symmetry_space_group_name_Hall '-C 2yc'
_symmetry_space_group_name_H-M 'C 1 2/c 1'
_atom_sites_solution_hydrogens mixed
_atom_sites_solution_primary dual
_audit_creation_date 2019-07-18
_audit_creation_method
;
Olex2 1.2
(compiled 2018.05.29 svn.r3508 for OlexSys, GUI svn.r5506)
;
_audit_update_record
;
2019-07-18 deposited with the CCDC.    2019-10-28 downloaded from the CCDC.
;
_cell_angle_alpha 90
_cell_angle_beta 93.248(2)
_cell_angle_gamma 90
_cell_formula_units_Z 4
_cell_length_a 24.9223(4)
_cell_length_b 9.0196(2)
_cell_length_c 8.88690(10)
_cell_measurement_reflns_used 3867
_cell_measurement_temperature 100.00(10)
_cell_measurement_theta_max 73.4930
_cell_measurement_theta_min 5.2040
_cell_volume 1994.47(6)
_computing_cell_refinement 'CrysAlisPro 1.171.39.46 (Rigaku OD, 2018)'
_computing_data_collection 'CrysAlisPro 1.171.39.46 (Rigaku OD, 2018)'
_computing_data_reduction 'CrysAlisPro 1.171.39.46 (Rigaku OD, 2018)'
_computing_molecular_graphics 'Olex2 (Dolomanov et al., 2009)'
_computing_publication_material 'Olex2 (Dolomanov et al., 2009)'
_computing_structure_refinement 'ShelXL (Sheldrick, 2015)'
_computing_structure_solution 'ShelXT (Sheldrick, 2015)'
_diffrn_ambient_environment N~2~
_diffrn_ambient_temperature 100.00(10)
_diffrn_detector 'CCD plate'
_diffrn_detector_area_resol_mean 10.3577
_diffrn_detector_type Atlas
_diffrn_measured_fraction_theta_full 0.998
_diffrn_measured_fraction_theta_max 0.978
_diffrn_measurement_details
;
List of Runs (angles in degrees, time in seconds):

  # Type    Start    End  Width  t~exp~   \w     \q     \k     \f   Frames
#--------------------------------------------------------------------------
  1  \w     82.00 134.00   1.00   15.00    --  106.99 -61.00 -30.00   52
  2  \w   -115.00 -22.00   1.00    5.00    --  -40.57 -57.00-180.00   93
  3  \w    -92.00 -11.00   1.00    5.00    --  -40.57 125.00 -60.00   81
  4  \w   -115.00 -15.00   1.00    5.00    --  -40.57 -37.00  60.00  100
  5  \w     -7.00  22.00   1.00    5.00    --   40.57 -84.00 -62.00   29
  6  \w     52.00 110.00   1.00   15.00    --  106.99 -94.00 120.00   58
  7  \w     36.00  79.00   1.00   15.00    --  106.99 -61.00 -30.00   43
  8  \w     98.00 175.00   1.00   15.00    --  106.99  84.00  57.00   77
  9  \w     41.00 110.00   1.00   15.00    --  106.99 -94.00 -30.00   69
 10  \w    107.00 178.00   1.00   15.00    --  106.99 125.00   0.00   71
 11  \w     32.00 122.00   1.00   15.00    --  106.99 -45.00  90.00   90
 12  \w     23.00  49.00   1.00   15.00    --  106.99 -94.00 120.00   26
 13  \w     24.00 165.00   1.00   15.00    --  106.99 -15.00-120.00  141
;
_diffrn_measurement_device 'four-circle diffractometer'
_diffrn_measurement_device_type 'SuperNova, Dual, Cu at home/near, Atlas'
_diffrn_measurement_method '\w scans'
_diffrn_orient_matrix_type 'CrysAlisPro convention (1999,Acta A55,543-557)'
_diffrn_orient_matrix_UB_11 0.0674271000
_diffrn_orient_matrix_UB_12 0.0326536000
_diffrn_orient_matrix_UB_13 -0.0544194000
_diffrn_orient_matrix_UB_21 -0.0580937000
_diffrn_orient_matrix_UB_22 0.1607382000
_diffrn_orient_matrix_UB_23 0.0023542000
_diffrn_orient_matrix_UB_31 0.1488815000
_diffrn_orient_matrix_UB_32 0.0479263000
_diffrn_orient_matrix_UB_33 0.0294883000
_diffrn_radiation_monochromator mirror
_diffrn_radiation_probe x-ray
_diffrn_radiation_type CuK\a
_diffrn_radiation_wavelength 1.54184
_diffrn_reflns_av_R_equivalents 0.0160
_diffrn_reflns_av_unetI/netI 0.0157
_diffrn_reflns_Laue_measured_fraction_full 0.998
_diffrn_reflns_Laue_measured_fraction_max 0.978
_diffrn_reflns_limit_h_max 30
_diffrn_reflns_limit_h_min -28
_diffrn_reflns_limit_k_max 11
_diffrn_reflns_limit_k_min -11
_diffrn_reflns_limit_l_max 11
_diffrn_reflns_limit_l_min -6
_diffrn_reflns_number 5459
_diffrn_reflns_point_group_measured_fraction_full 0.998
_diffrn_reflns_point_group_measured_fraction_max 0.978
_diffrn_reflns_theta_full 67.684
_diffrn_reflns_theta_max 73.805
_diffrn_reflns_theta_min 3.553
_diffrn_source 'micro-focus sealed X-ray tube'
_diffrn_source_type 'SuperNova (Cu) X-ray Source'
_exptl_absorpt_coefficient_mu 10.086
_exptl_absorpt_correction_T_max 1.00000
_exptl_absorpt_correction_T_min 0.79633
_exptl_absorpt_correction_type multi-scan
_exptl_absorpt_process_details
;
CrysAlisPro 1.171.39.46 (Rigaku Oxford Diffraction, 2018)
Empirical absorption correction using spherical harmonics,
 implemented in SCALE3 ABSPACK scaling algorithm.
;
_exptl_crystal_colour colourless
_exptl_crystal_colour_primary colourless
_exptl_crystal_density_diffrn 1.991
_exptl_crystal_description block
_exptl_crystal_F_000 1144
_exptl_crystal_size_max 0.26
_exptl_crystal_size_mid 0.24
_exptl_crystal_size_min 0.24
_refine_diff_density_max 0.370
_refine_diff_density_min -0.292
_refine_diff_density_rms 0.065
_refine_ls_extinction_coef 0.000117(14)
_refine_ls_extinction_expression Fc^*^=kFc[1+0.001xFc^2^\l^3^/sin(2\q)]^-1/4^
_refine_ls_extinction_method 'SHELXL-2018/3 (Sheldrick 2018)'
_refine_ls_goodness_of_fit_ref 1.095
_refine_ls_hydrogen_treatment mixed
_refine_ls_matrix_type full
_refine_ls_number_parameters 155
_refine_ls_number_reflns 1977
_refine_ls_number_restraints 44
_refine_ls_restrained_S_all 1.094
_refine_ls_R_factor_all 0.0182
_refine_ls_R_factor_gt 0.0166
_refine_ls_shift/su_max 0.004
_refine_ls_shift/su_mean 0.000
_refine_ls_structure_factor_coef Fsqd
_refine_ls_weighting_details 'w=1/[\s^2^(Fo^2^)+(0.0243P)^2^+0.5237P] where P=(Fo^2^+2Fc^2^)/3'
_refine_ls_weighting_scheme calc
_refine_ls_wR_factor_gt 0.0428
_refine_ls_wR_factor_ref 0.0437
_reflns_Friedel_coverage 0.000
_reflns_number_gt 1856
_reflns_number_total 1977
_reflns_threshold_expression 'I > 2\s(I)'
_cod_data_source_file c9ce01140d2.cif
_cod_data_source_block 1atn_lt
_cod_depositor_comments
;Adding full bibliography for 7234791--7234798.cif.

 Adding full bibliography for 7234791--7234798.cif.
;
_cod_database_code 7234791
_shelx_shelxl_version_number 2018/3
_shelx_space_group_comment
;
The symmetry employed for this shelxl refinement is uniquely defined
by the following loop, which should always be used as a source of
symmetry information in preference to the above space-group names.
They are only intended as comments.
;
_shelx_estimated_absorpt_t_max 0.196
_shelx_estimated_absorpt_t_min 0.179
_reflns_odcompleteness_completeness 99.58
_reflns_odcompleteness_iscentric 1
_reflns_odcompleteness_theta 66.97
_olex2_refinement_description
;
1. Fixed Uiso
 At 1.5 times of:
  All C(H,H,H) groups
2. Restrained distances
 O1-H1
 0.84 with sigma of 0.02
 C7A-C5A \\sim C6A-C5A
 with sigma of 0.02
 C6B-C5B \\sim C7B-C5B
 with sigma of 0.02
 C6A-O3A \\sim O3A-C7A
 with sigma of 0.02
 O3B-C6B \\sim C6B-C7B
 with sigma of 0.02
 O3A-C5A \\sim O3B-C5B
 with sigma of 0.02
 C7A-C6A \\sim C6B-C7B
 with sigma of 0.02
3. Rigid body (RIGU) restrains
 O3A, C5A, C6A, C7A
 with sigma for 1-2 distances of 0.002 and sigma for 1-3 distances of 0.002
 O3B, C5B, C6B, C7B
 with sigma for 1-2 distances of 0.002 and sigma for 1-3 distances of 0.002
4. Others
 Sof(O3B)=Sof(C5B)=Sof(C6B)=Sof(H6BA)=Sof(H6BB)=Sof(H6BC)=Sof(C7B)=Sof(H7BA)=
 Sof(H7BB)=Sof(H7BC)=1-FVAR(1)
 Sof(O3A)=Sof(C5A)=Sof(C6A)=Sof(H6AA)=Sof(H6AB)=Sof(H6AC)=Sof(C7A)=Sof(H7AA)=
 Sof(H7AB)=Sof(H7AC)=FVAR(1)
5.a Idealised Me refined as rotating group:
 C6A(H6AA,H6AB,H6AC), C6B(H6BA,H6BB,H6BC), C7A(H7AA,H7AB,H7AC), C7B(H7BA,H7BB,
 H7BC)
;
_olex2_submission_special_instructions 'No special instructions were received'
_oxdiff_exptl_absorpt_empirical_details
;
Empirical correction (ABSPACK) includes:
- Absorption correction using spherical harmonics
- Frame scaling
;
_oxdiff_exptl_absorpt_empirical_full_max 1.180
_oxdiff_exptl_absorpt_empirical_full_min 0.820

loop_
_space_group_symop_operation_xyz
'x, y, z'
'-x, y, -z+1/2'
'x+1/2, y+1/2, z'
'-x+1/2, y+1/2, -z+1/2'
'-x, -y, -z'
'x, -y, z-1/2'
'-x+1/2, -y+1/2, -z'
'x+1/2, -y+1/2, z-1/2'

loop_
_atom_site_label
_atom_site_type_symbol
_atom_site_fract_x
_atom_site_fract_y
_atom_site_fract_z
_atom_site_U_iso_or_equiv
_atom_site_adp_type
_atom_site_occupancy
_atom_site_site_symmetry_order
_atom_site_calc_flag
_atom_site_refinement_flags_posn
_atom_site_refinement_flags_adp
_atom_site_refinement_flags_occupancy
_atom_site_disorder_assembly
_atom_site_disorder_group
Br1 Br 0.68146(2) 0.52691(2) 0.70800(2) 0.01858(8) Uani 1 1 d . . . . .
Br2 Br 0.68347(2) 0.96958(2) 0.26253(2) 0.01996(8) Uani 1 1 d . . . . .
O1 O 0.61070(5) 0.83361(14) 0.56129(15) 0.0217(3) Uani 1 1 d D . . . .
H1 H 0.5775(7) 0.826(3) 0.553(3) 0.049(8) Uiso 1 1 d D . . . .
O2 O 0.60996(5) 0.65753(14) 0.38284(14) 0.0211(3) Uani 1 1 d . . . . .
O3A O 0.50955(11) 0.7921(4) 0.5981(4) 0.0245(7) Uani 0.507(4) 1 d D U P A 1
O3B O 0.50652(13) 0.8386(3) 0.5259(5) 0.0225(7) Uani 0.493(4) 1 d D U P A 2
C1 C 0.63351(7) 0.74070(18) 0.46998(18) 0.0154(3) Uani 1 1 d . . . . .
C2 C 0.69399(7) 0.74746(17) 0.48669(17) 0.0136(3) Uani 1 1 d . . . . .
C3 C 0.72167(6) 0.65430(17) 0.58916(18) 0.0144(3) Uani 1 1 d . . . . .
C4 C 0.72246(7) 0.84354(17) 0.39799(18) 0.0145(3) Uani 1 1 d . . . . .
C5A C 0.47318(19) 0.7989(6) 0.5007(5) 0.0226(9) Uani 0.507(4) 1 d D U P A 1
C5B C 0.47532(18) 0.7363(6) 0.5441(5) 0.0217(9) Uani 0.493(4) 1 d D U P A 2
C6A C 0.4163(3) 0.7761(16) 0.5260(19) 0.027(2) Uani 0.507(4) 1 d D U P A 1
H6AA H 0.412943 0.712285 0.611388 0.041 Uiso 0.507(4) 1 calc GR . P A 1
H6AB H 0.398800 0.731305 0.438328 0.041 Uiso 0.507(4) 1 calc GR . P A 1
H6AC H 0.399696 0.869912 0.544875 0.041 Uiso 0.507(4) 1 calc GR . P A 1
C6B C 0.4163(4) 0.7501(17) 0.543(2) 0.029(2) Uani 0.493(4) 1 d D U P A 2
H6BA H 0.405153 0.747221 0.644764 0.043 Uiso 0.493(4) 1 calc GR . P A 2
H6BB H 0.399912 0.669605 0.486778 0.043 Uiso 0.493(4) 1 calc GR . P A 2
H6BC H 0.405406 0.842491 0.497265 0.043 Uiso 0.493(4) 1 calc GR . P A 2
C7A C 0.48214(17) 0.8331(5) 0.3410(4) 0.0297(9) Uani 0.507(4) 1 d D U P A 1
H7AA H 0.464482 0.924447 0.313198 0.045 Uiso 0.507(4) 1 calc GR . P A 1
H7AB H 0.467748 0.754469 0.278044 0.045 Uiso 0.507(4) 1 calc GR . P A 1
H7AC H 0.519983 0.842421 0.328299 0.045 Uiso 0.507(4) 1 calc GR . P A 1
C7B C 0.49525(18) 0.5842(5) 0.5823(6) 0.0390(11) Uani 0.493(4) 1 d D U P A 2
H7BA H 0.475793 0.513006 0.520200 0.059 Uiso 0.493(4) 1 calc GR . P A 2
H7BB H 0.489946 0.563765 0.686441 0.059 Uiso 0.493(4) 1 calc GR . P A 2
H7BC H 0.532848 0.577850 0.564865 0.059 Uiso 0.493(4) 1 calc GR . P A 2

loop_
_atom_site_aniso_label
_atom_site_aniso_U_11
_atom_site_aniso_U_22
_atom_site_aniso_U_33
_atom_site_aniso_U_23
_atom_site_aniso_U_13
_atom_site_aniso_U_12
Br1 0.01519(11) 0.01954(11) 0.02119(12) 0.00738(6) 0.00258(7) -0.00268(6)
Br2 0.01562(11) 0.02128(11) 0.02261(12) 0.00930(6) -0.00211(7) 0.00124(6)
O1 0.0125(6) 0.0224(6) 0.0307(7) -0.0089(5) 0.0034(5) -0.0010(5)
O2 0.0147(6) 0.0245(6) 0.0241(6) -0.0065(5) -0.0002(5) -0.0027(5)
O3A 0.0188(14) 0.0288(16) 0.0258(15) -0.0020(14) 0.0010(12) 0.0019(11)
O3B 0.0167(16) 0.0211(14) 0.0299(19) -0.0007(13) 0.0017(13) -0.0013(12)
C1 0.0146(8) 0.0144(7) 0.0173(7) 0.0029(6) 0.0010(6) 0.0002(6)
C2 0.0128(7) 0.0138(7) 0.0142(7) -0.0027(6) 0.0009(5) 0.0001(6)
C3 0.0152(7) 0.0136(7) 0.0144(7) 0.0000(6) 0.0016(6) -0.0020(6)
C4 0.0163(8) 0.0141(7) 0.0130(7) 0.0015(6) -0.0001(6) 0.0009(6)
C5A 0.022(2) 0.020(2) 0.026(2) -0.0042(17) 0.0012(15) 0.0034(17)
C5B 0.023(2) 0.026(2) 0.0166(19) -0.0076(17) 0.0053(15) -0.0037(16)
C6A 0.019(2) 0.027(4) 0.035(4) 0.012(3) 0.001(2) -0.003(2)
C6B 0.020(2) 0.031(5) 0.035(4) 0.014(4) 0.001(2) -0.004(2)
C7A 0.029(2) 0.035(2) 0.0240(18) -0.0019(15) -0.0021(14) 0.0000(16)
C7B 0.030(2) 0.027(2) 0.061(3) -0.001(2) 0.013(2) -0.0046(16)

loop_
_atom_type_symbol
_atom_type_description
_atom_type_scat_dispersion_real
_atom_type_scat_dispersion_imag
_atom_type_scat_source
C C 0.0181 0.0091 'International Tables Vol C Tables 4.2.6.8 and 6.1.1.4'
H H 0.0000 0.0000 'International Tables Vol C Tables 4.2.6.8 and 6.1.1.4'
Br Br -0.6763 1.2805 'International Tables Vol C Tables 4.2.6.8 and 6.1.1.4'
O O 0.0492 0.0322 'International Tables Vol C Tables 4.2.6.8 and 6.1.1.4'

loop_
_geom_angle_atom_site_label_1
_geom_angle_atom_site_label_2
_geom_angle_atom_site_label_3
_geom_angle
_geom_angle_site_symmetry_1
O1 C1 C2 112.17(14) .
O2 C1 O1 125.43(16) .
O2 C1 C2 122.40(15) .
C3 C2 C1 119.71(14) .
C4 C2 C1 120.54(14) .
C4 C2 C3 119.73(15) .
C2 C3 Br1 118.30(12) .
C4 C3 Br1 121.58(12) 7_666
C4 C3 C2 120.12(15) 7_666
C2 C4 Br2 118.42(12) .
C3 C4 Br2 121.43(12) 7_666
C3 C4 C2 120.15(15) 7_666
O3A C5A C6A 124.9(8) .
O3A C5A C7A 123.0(5) .
C6A C5A C7A 112.1(7) .
O3B C5B C6B 125.2(7) .
O3B C5B C7B 121.2(4) .
C6B C5B C7B 113.4(6) .

loop_
_geom_bond_atom_site_label_1
_geom_bond_atom_site_label_2
_geom_bond_distance
_geom_bond_site_symmetry_2
Br1 C3 1.8869(16) .
Br2 C4 1.8851(16) .
O1 C1 1.318(2) .
O2 C1 1.206(2) .
O3A C5A 1.219(6) .
O3B C5B 1.224(6) .
C1 C2 1.507(2) .
C2 C3 1.393(2) .
C2 C4 1.393(2) .
C3 C4 1.391(2) 7_666
C5A C6A 1.463(9) .
C5A C7A 1.481(6) .
C5B C6B 1.476(9) .
C5B C7B 1.492(7) .

loop_
_geom_hbond_atom_site_label_D
_geom_hbond_atom_site_label_H
_geom_hbond_atom_site_label_A
_geom_hbond_distance_DH
_geom_hbond_distance_HA
_geom_hbond_distance_DA
_geom_hbond_angle_DHA
_geom_hbond_site_symmetry_A
_geom_hbond_publ_flag
O1 H1 O3A 0.830(17) 1.79(2) 2.588(3) 161(3) . yes
O1 H1 O3B 0.830(17) 1.774(18) 2.598(4) 171(3) . yes
C7A H7AB O2 0.96 2.50 3.349(4) 147.5 2_655 yes
